data_4330474
loop_
_publ_author_name
'Jean-Michel Rueff'
'Olivier Perez'
'Alain Pautrat'
'Nicolas Barrier'
'Gary B. Hix'
'Sylvie Hernot'
'H\'el\`ene Couthon-Gourv\`es'
'Paul-Alain Jaffr\`es'

_publ_section_title
;
 Structural Study of Hydrated/Dehydrated Manganese
 Thiophene-2,5-diphosphonate Metal Organic Frameworks,
 Mn2(O3P-C4H2S-PO3).2H2O
;
_journal_name_full 'Inorganic Chemistry'
_journal_page_first 10251
_journal_page_last 10261
_journal_paper_doi 10.1021/ic301187y
_journal_volume 51
_journal_year 2012
_chemical_formula_sum 'C4 H6 Mn2 O8 P2 S'
_chemical_formula_weight 386
_space_group_IT_number 62
_symmetry_cell_setting orthorhombic
_symmetry_Int_Tables_number 62
_symmetry_space_group_name_Hall '-P 2c 2n'
_symmetry_space_group_name_H-M 'P n a m'
_cell_angle_alpha 90
_cell_angle_beta 90
_cell_angle_gamma 90
_cell_formula_units_Z 4
_cell_length_a 7.5359(3)
_cell_length_b 7.5524(3)
_cell_length_c 18.3050(9)
_cell_measurement_temperature 293
_cell_volume 1041.81(8)
_diffrn_ambient_temperature 293
_diffrn_measured_fraction_theta_full 0.99
_diffrn_measured_fraction_theta_max 0.99
_diffrn_radiation_source 'x-ray tube'
_diffrn_radiation_type 'Mo K\a'
_diffrn_radiation_wavelength 0.71069
_diffrn_reflns_av_R_equivalents 0.041
_diffrn_reflns_av_sigmaI/netI 0.0313
_diffrn_reflns_limit_h_max 12
_diffrn_reflns_limit_h_min -14
_diffrn_reflns_limit_k_max 14
_diffrn_reflns_limit_k_min -8
_diffrn_reflns_limit_l_max 34
_diffrn_reflns_limit_l_min -34
_diffrn_reflns_number 22606
_diffrn_reflns_theta_full 41.99
_diffrn_reflns_theta_max 41.99
_diffrn_reflns_theta_min 5.84
_exptl_absorpt_coefficient_mu 2.957
_exptl_crystal_density_diffrn 2.46
_exptl_crystal_F_000 760
_refine_ls_extinction_coef 4300(1000)
_refine_ls_extinction_method 'B-C type 1 gaussian isotropic (Becker & Coppens, 1974)'
_refine_ls_goodness_of_fit_gt 1.48
_refine_ls_goodness_of_fit_ref 1.37
_refine_ls_hydrogen_treatment constr
_refine_ls_number_constraints 0
_refine_ls_number_parameters 114
_refine_ls_number_reflns 3701
_refine_ls_number_restraints 0
_refine_ls_R_factor_all 0.0743
_refine_ls_R_factor_gt 0.0443
_refine_ls_shift/su_max 0.3472
_refine_ls_shift/su_mean 0.0290
_refine_ls_structure_factor_coef F
_refine_ls_weighting_details w=1/(\s^2^(F)+0.0016F^2^)
_refine_ls_weighting_scheme sigma
_refine_ls_wR_factor_gt 0.0738
_refine_ls_wR_factor_ref 0.0824
_reflns_number_gt 2560
_reflns_number_total 3701
_reflns_threshold_expression I>3\s(I)
_cod_data_source_file ic301187y_si_002_1.cif
_cod_data_source_block I_4
_cod_original_sg_symbol_Hall '-P -2xabc;-2yab;-2zc'
_cod_original_formula_sum 'C4 H6 Mn2 O8 P2 S1'
_cod_database_code 4330474
_cod_database_fobs_code 4330474

loop_
_symmetry_equiv_pos_site_id
_symmetry_equiv_pos_as_xyz
1 x,y,z
2 -x,-y,z+1/2
3 -x+1/2,y+1/2,-z
4 x+1/2,-y+1/2,-z+1/2
5 -x,-y,-z
6 x,y,-z+1/2
7 x+1/2,-y+1/2,z
8 -x+1/2,y+1/2,z+1/2

loop_
_atom_site_label
_atom_site_type_symbol
_atom_site_fract_x
_atom_site_fract_y
_atom_site_fract_z
_atom_site_adp_type
_atom_site_U_iso_or_equiv
_atom_site_symmetry_multiplicity
_atom_site_occupancy
_atom_site_calc_flag
Mn1 Mn 0.93548(4) -0.19179(4) 0.015445(16) Uani 0.00707(19) 8 1 d
P1 P 0.15262(8) -0.45363(7) -0.08699(3) Uani 0.0309(7) 8 1 d
S1 S 0.58277(13) -0.138375 0.75 Uani 0.0552(10) 4 1 d
O1 O 0.0737(3) -0.2722(2) -0.07010(11) Uani 0.0225(5) 8 1 d
O2 O 0.8267(3) -0.0771(2) 0.10287(11) Uani 0.0224(4) 8 1 d
H1o2 H 0.832685 0.046503 0.095641 Uiso 0.0269 8 1 d
H2o2 H 0.707585 -0.0674 0.118798 Uiso 0.0269 8 1 d
O3 O 0.9852(2) -0.3996(2) 0.07310(10) Uani 0.0194(4) 8 1 d
O4 O 0.8247(2) -0.0066(2) -0.04499(9) Uani 0.0197(4) 8 1 d
C1 C 0.1652(3) -0.0690(3) 0.21112(13) Uani 0.0253(6) 8 1 d
H1c1 H 0.07862 -0.158631 0.221533 Uiso 0.0303 8 1 d
C2 C 0.2950(3) 0.0383(3) 0.18197(12) Uani 0.0189(5) 8 1 d

loop_
_atom_site_aniso_label
_atom_site_aniso_type_symbol
_atom_site_aniso_U_11
_atom_site_aniso_U_22
_atom_site_aniso_U_33
_atom_site_aniso_U_12
_atom_site_aniso_U_13
_atom_site_aniso_U_23
Mn1 Mn 0.0086(3) 0.0066(3) 0.0060(3) 0.00243(18) 0.00118(18) 0.00093(17)
P1 P 0.0510(15) 0.0271(13) 0.0145(9) -0.0037(12) -0.0024(11) -0.0003(7)
S1 S 0.0729(18) 0.0471(14) 0.0455(18) -0.027008 0 0
O1 O 0.0305(9) 0.0175(7) 0.0195(7) 0.0025(6) 0.0064(6) -0.0004(6)
O2 O 0.0226(8) 0.0248(8) 0.0197(7) 0.0027(6) 0.0022(6) -0.0001(6)
O3 O 0.0181(7) 0.0194(7) 0.0206(7) -0.0022(6) -0.0011(6) 0.0027(5)
O4 O 0.0193(7) 0.0224(7) 0.0174(6) 0.0010(6) -0.0035(5) 0.0005(6)
C1 C 0.0254(11) 0.0371(13) 0.0133(8) -0.0100(10) -0.0001(7) -0.0013(8)
C2 C 0.0197(9) 0.0242(9) 0.0128(7) -0.0018(7) -0.0005(6) -0.0020(6)

loop_
_atom_type_symbol
_atom_type_scat_dispersion_real
_atom_type_scat_dispersion_imag
_atom_type_scat_source
C 0.0033 0.0016 'International Tables Vol C tables 4.2.6.8 and 6.1.1.1'
H 0.0000 0.0000 'International Tables Vol C tables 4.2.6.8 and 6.1.1.1'
Mn 0.3368 0.7283 'International Tables Vol C tables 4.2.6.8 and 6.1.1.1'
O 0.0106 0.0060 'International Tables Vol C tables 4.2.6.8 and 6.1.1.1'
P 0.1023 0.0942 'International Tables Vol C tables 4.2.6.8 and 6.1.1.1'
S 0.1246 0.1234 'International Tables Vol C tables 4.2.6.8 and 6.1.1.1'

loop_
_geom_angle_atom_site_label_1
_geom_angle_atom_site_label_2
_geom_angle_atom_site_label_3
_geom_angle_site_symmetry_1
_geom_angle_site_symmetry_3
_geom_angle
O1 Mn1 O2 1_655 . 170.10(8)
O1 Mn1 O3 1_655 . 94.65(8)
O1 Mn1 O4 1_655 . 89.81(8)
O2 Mn1 O3 . . 89.68(8)
O2 Mn1 O4 . . 88.16(7)
O3 Mn1 O4 . . 165.51(8)
O1 P1 O3 . 5_645 110.51(11)
O1 P1 O4 . 7_445 113.76(10)
O1 P1 C2 . 3_545 108.33(11)
O3 P1 O4 5_645 7_445 110.21(10)
O3 P1 C2 5_645 3_545 106.61(10)
O4 P1 C2 7_445 3_545 107.10(10)
C2 S1 C2 2_655 5_656 92.52(11)
Mn1 O1 P1 1_455 . 129.95(12)
Mn1 O2 H1o2 . . 107.29(14)
Mn1 O3 P1 . 5_645 123.03(11)
Mn1 O4 P1 . 7_545 119.98(10)
C1 C1 H1c1 6_555 . 78.54(18)
C1 C1 C2 6_555 . 112.8(2)
H1c1 C1 C2 . . 167.1(3)
P1 C2 S1 3_555 2_654 124.81(14)
P1 C2 C1 3_555 . 123.69(18)
S1 C2 C1 2_654 . 110.95(17)

loop_
_geom_bond_atom_site_label_1
_geom_bond_atom_site_label_2
_geom_bond_site_symmetry_2
_geom_bond_distance
Mn1 O1 1_655 1.976(2)
Mn1 O2 . 1.9960(19)
Mn1 O3 . 1.9278(18)
Mn1 O4 . 1.9692(17)
P1 O1 . 1.525(2)
P1 O3 5_645 1.5405(19)
P1 O4 7_445 1.5372(18)
P1 C2 3_545 1.784(2)
S1 C2 2_655 1.724(2)
S1 C2 5_656 1.724(2)
O2 H1o2 . 0.9436(18)
C1 C1 6_555 1.423(3)
C1 H1c1 . 0.960(2)
C1 C2 . 1.377(3)

loop_
_geom_hbond_atom_site_label_D
_geom_hbond_atom_site_label_H
_geom_hbond_atom_site_label_A
_geom_hbond_site_symmetry_A
_geom_hbond_distance_DH
_geom_hbond_distance_HA
_geom_hbond_distance_DA
_geom_hbond_angle_DHA
O2 H1o2 O1 5_655 0.9436(18) 1.9029(19) 2.807(3) 159.72(13)
O2 H2o2 O3 7_445 0.9465(19) 1.8895(18) 2.636(3) 133.98(13)
